data_4324735
loop_
_publ_author_name
'Chandi Pariya'
'Frank R. Fronczek'
'Andrew W. Maverick'

_publ_section_title
;
 Bis(o-phenylenebis(acetylacetonato))dicopper(II): A Strained Copper(II)
 Dimer Exhibiting a Wide Range of Colors in the Solid State
;
_journal_name_full 'Inorganic Chemistry'
_journal_page_first 2748
_journal_page_last 2753
_journal_paper_doi 10.1021/ic101641r
_journal_volume 50
_journal_year 2011
_chemical_compound_source 'local laboratory'
_chemical_formula_moiety 'C32 H32 Cu2 O8'
_chemical_formula_sum 'C32 H32 Cu2 O8'
_chemical_formula_weight 671.66
_chemical_name_common
;
 copper(II) o-phenylenebis(acetylacetonate) dimer
;
_chemical_name_systematic
; 
 bis(mu-(3,3'-(1,2-phenylene)bis(2,4-pentanedionato)))dicopper 
;
_space_group_IT_number 2
_symmetry_cell_setting triclinic
_symmetry_space_group_name_Hall '-P 1'
_symmetry_space_group_name_H-M 'P -1'
_atom_sites_solution_hydrogens geom
_atom_sites_solution_primary direct
_atom_sites_solution_secondary difmap
_audit_creation_method SHELXL-97
_cell_angle_alpha 90.484(13)
_cell_angle_beta 91.742(16)
_cell_angle_gamma 105.265(16)
_cell_formula_units_Z 1
_cell_length_a 7.5200(14)
_cell_length_b 9.200(3)
_cell_length_c 10.728(3)
_cell_measurement_reflns_used 2213
_cell_measurement_temperature 115
_cell_measurement_theta_max 25.0
_cell_measurement_theta_min 2.5
_cell_volume 715.6(3)
_computing_cell_refinement 'HKL Scalepack (Otwinowski & Minor 1997)'
_computing_data_collection 'COLLECT (Nonius, 2000)'
_computing_data_reduction 'HKL Denzo and Scalepack (Otwinowski & Minor 1997)'
_computing_molecular_graphics 'ORTEP-3 for Windows (Farrugia, 1997)'
_computing_publication_material 'SHELXL-97 (Sheldrick, 1997)'
_computing_structure_refinement 'SHELXL-97 (Sheldrick, 1997)'
_computing_structure_solution 'SIR97 (Altomare  et al., 1999)'
_diffrn_ambient_temperature 115
_diffrn_measured_fraction_theta_full 0.954
_diffrn_measured_fraction_theta_max 0.954
_diffrn_measurement_device 'KappaCCD (with Oxford Cryostream)'
_diffrn_measurement_method ' \w scans with \k offsets'
_diffrn_radiation_monochromator graphite
_diffrn_radiation_source 'fine-focus sealed tube'
_diffrn_radiation_type MoK\a
_diffrn_radiation_wavelength 0.71073
_diffrn_reflns_av_R_equivalents 0.174
_diffrn_reflns_av_sigmaI/netI 0.278
_diffrn_reflns_limit_h_max 8
_diffrn_reflns_limit_h_min -8
_diffrn_reflns_limit_k_max 10
_diffrn_reflns_limit_k_min -10
_diffrn_reflns_limit_l_max 12
_diffrn_reflns_limit_l_min -12
_diffrn_reflns_number 9333
_diffrn_reflns_theta_full 25.1
_diffrn_reflns_theta_max 25.1
_diffrn_reflns_theta_min 2.8
_diffrn_standards_decay_% <2
_diffrn_standards_number 0
_exptl_absorpt_coefficient_mu 1.538
_exptl_absorpt_correction_T_max 0.970
_exptl_absorpt_correction_T_min 0.837
_exptl_absorpt_correction_type multi-scan
_exptl_absorpt_process_details 'HKL Scalepack (Otwinowski & Minor 1997)'
_exptl_crystal_colour gold-brown
_exptl_crystal_density_diffrn 1.559
_exptl_crystal_description needle
_exptl_crystal_F_000 346
_exptl_crystal_size_max 0.12
_exptl_crystal_size_mid 0.02
_exptl_crystal_size_min 0.02
_refine_diff_density_max 0.999
_refine_diff_density_min -0.563
_refine_diff_density_rms 0.159
_refine_ls_extinction_method none
_refine_ls_goodness_of_fit_ref 1.074
_refine_ls_hydrogen_treatment constr
_refine_ls_matrix_type full
_refine_ls_number_parameters 194
_refine_ls_number_reflns 2423
_refine_ls_number_restraints 0
_refine_ls_restrained_S_all 1.074
_refine_ls_R_factor_all 0.254
_refine_ls_R_factor_gt 0.117
_refine_ls_shift/su_max 0.004
_refine_ls_shift/su_mean 0.001
_refine_ls_structure_factor_coef Fsqd
_refine_ls_weighting_details 'calc w=1/[\s^2^(Fo^2^)+(0.1025P)^2^+2.1629P] where P=(Fo^2^+2Fc^2^)/3'
_refine_ls_weighting_scheme calc
_refine_ls_wR_factor_gt 0.225
_refine_ls_wR_factor_ref 0.282
_reflns_number_gt 1056
_reflns_number_total 2423
_reflns_threshold_expression I>2\s(I)
_cod_data_source_file ic101641r_si_002_1.cif
_cod_data_source_block compound_3b
_cod_original_sg_symbol_H-M 'P -1 '
_cod_database_code 4324735

loop_
_symmetry_equiv_pos_as_xyz
'x, y, z'
'-x, -y, -z'

loop_
_atom_site_label
_atom_site_type_symbol
_atom_site_fract_x
_atom_site_fract_y
_atom_site_fract_z
_atom_site_U_iso_or_equiv
_atom_site_adp_type
_atom_site_occupancy
_atom_site_symmetry_multiplicity
_atom_site_calc_flag
_atom_site_refinement_flags
Cu1 Cu 0.5195(2) 0.3326(2) 0.34698(17) 0.0378(7) Uani 1 1 d .
O1 O 0.6394(12) 0.4712(11) 0.2262(8) 0.035(3) Uani 1 1 d .
O2 O 0.2880(12) 0.3356(12) 0.2768(9) 0.047(3) Uani 1 1 d .
O3 O 0.6088(11) 0.8026(12) 0.5381(9) 0.041(3) Uani 1 1 d .
O4 O 0.2486(11) 0.6721(11) 0.5844(9) 0.042(3) Uani 1 1 d .
C1 C 0.7072(18) 0.6910(17) 0.1020(13) 0.041(4) Uani 1 1 d .
H1A H 0.8256 0.7290 0.1475 0.061 Uiso 1 1 calc R
H1B H 0.6536 0.7750 0.0836 0.061 Uiso 1 1 calc R
H1C H 0.7266 0.6425 0.0238 0.061 Uiso 1 1 calc R
C2 C 0.5781(19) 0.5783(18) 0.1804(13) 0.038(4) Uani 1 1 d .
C3 C 0.3920(17) 0.5864(17) 0.1900(13) 0.037(4) Uani 1 1 d .
C4 C 0.2565(19) 0.4540(18) 0.2235(12) 0.035(4) Uani 1 1 d .
C5 C 0.0530(17) 0.4374(18) 0.1932(13) 0.039(4) Uani 1 1 d .
H5A H 0.0168 0.3789 0.1155 0.059 Uiso 1 1 calc R
H5B H 0.0320 0.5375 0.1834 0.059 Uiso 1 1 calc R
H5C H -0.0207 0.3853 0.2613 0.059 Uiso 1 1 calc R
C6 C 0.6846(18) 0.9405(17) 0.3508(13) 0.041(4) Uani 1 1 d .
H6A H 0.6721 1.0437 0.3572 0.061 Uiso 1 1 calc R
H6B H 0.6635 0.9053 0.2638 0.061 Uiso 1 1 calc R
H6C H 0.8091 0.9388 0.3792 0.061 Uiso 1 1 calc R
C7 C 0.5396(17) 0.8349(16) 0.4340(13) 0.033(4) Uani 1 1 d .
C8 C 0.3553(17) 0.7937(16) 0.3898(12) 0.031(4) Uani 1 1 d .
C9 C 0.2189(19) 0.7205(18) 0.4688(13) 0.040(4) Uani 1 1 d .
C10 C 0.0175(18) 0.7012(17) 0.4404(13) 0.041(4) Uani 1 1 d .
H10A H -0.0465 0.5936 0.4371 0.061 Uiso 1 1 calc R
H10B H 0.0016 0.7462 0.3598 0.061 Uiso 1 1 calc R
H10C H -0.0342 0.7511 0.5059 0.061 Uiso 1 1 calc R
C11 C 0.3344(17) 0.7237(19) 0.1605(13) 0.038(4) Uani 1 1 d .
C12 C 0.3090(17) 0.8219(18) 0.2572(13) 0.038(4) Uani 1 1 d .
C13 C 0.2469(18) 0.9482(16) 0.2263(14) 0.036(4) Uani 1 1 d .
H13 H 0.2313 1.0149 0.2906 0.043 Uiso 1 1 calc R
C14 C 0.2081(18) 0.9774(19) 0.1043(13) 0.041(4) Uani 1 1 d .
H14 H 0.1619 1.0614 0.0847 0.049 Uiso 1 1 calc R
C15 C 0.2368(18) 0.8844(19) 0.0123(13) 0.039(4) Uani 1 1 d .
H15 H 0.2145 0.9075 -0.0719 0.047 Uiso 1 1 calc R
C16 C 0.2956(17) 0.7602(19) 0.0359(13) 0.043(4) Uani 1 1 d .
H16 H 0.3111 0.6971 -0.0312 0.051 Uiso 1 1 calc R

loop_
_atom_site_aniso_label
_atom_site_aniso_U_11
_atom_site_aniso_U_22
_atom_site_aniso_U_33
_atom_site_aniso_U_23
_atom_site_aniso_U_13
_atom_site_aniso_U_12
Cu1 0.0322(10) 0.0456(13) 0.0377(11) 0.0044(9) -0.0004(8) 0.0139(8)
O1 0.042(6) 0.038(7) 0.029(5) 0.010(5) -0.002(4) 0.016(5)
O2 0.039(6) 0.043(7) 0.054(7) 0.007(6) -0.022(5) 0.005(5)
O3 0.028(5) 0.056(8) 0.041(6) 0.004(6) -0.005(5) 0.017(5)
O4 0.024(5) 0.046(7) 0.053(7) 0.010(6) 0.000(5) 0.004(5)
C1 0.038(8) 0.045(11) 0.035(9) 0.007(8) 0.006(7) 0.002(8)
C2 0.034(8) 0.040(11) 0.037(9) -0.014(8) -0.008(7) 0.008(8)
C3 0.027(8) 0.042(11) 0.046(10) 0.006(8) 0.015(7) 0.015(8)
C4 0.045(9) 0.044(11) 0.017(7) -0.008(7) 0.004(6) 0.013(8)
C5 0.034(8) 0.054(11) 0.028(8) 0.011(7) -0.001(6) 0.009(7)
C6 0.038(8) 0.042(10) 0.043(9) -0.006(8) -0.007(7) 0.011(7)
C7 0.029(8) 0.033(10) 0.033(9) 0.008(7) 0.008(7) 0.000(7)
C8 0.033(8) 0.040(10) 0.024(8) 0.004(7) -0.007(6) 0.015(7)
C9 0.038(9) 0.050(11) 0.033(9) 0.007(8) -0.003(7) 0.014(8)
C10 0.041(9) 0.042(10) 0.038(9) -0.012(8) -0.003(7) 0.012(8)
C11 0.022(7) 0.065(12) 0.032(9) -0.006(9) -0.005(6) 0.018(8)
C12 0.021(7) 0.055(11) 0.037(9) 0.011(8) 0.001(6) 0.007(7)
C13 0.041(8) 0.020(9) 0.050(10) 0.002(7) 0.005(7) 0.012(7)
C14 0.040(9) 0.061(12) 0.025(8) 0.008(8) -0.013(7) 0.022(8)
C15 0.038(8) 0.065(12) 0.017(8) 0.006(8) -0.007(6) 0.020(8)
C16 0.027(8) 0.065(12) 0.037(9) -0.022(9) -0.011(7) 0.016(8)

loop_
_atom_type_symbol
_atom_type_description
_atom_type_scat_dispersion_real
_atom_type_scat_dispersion_imag
_atom_type_scat_source
C C 0.0033 0.0016 'International Tables Vol C Tables 4.2.6.8 and 6.1.1.4'
H H 0.0000 0.0000 'International Tables Vol C Tables 4.2.6.8 and 6.1.1.4'
Cu Cu 0.3201 1.2651 'International Tables Vol C Tables 4.2.6.8 and 6.1.1.4'
O O 0.0106 0.0060 'International Tables Vol C Tables 4.2.6.8 and 6.1.1.4'

loop_
_geom_angle_atom_site_label_1
_geom_angle_atom_site_label_2
_geom_angle_atom_site_label_3
_geom_angle
_geom_angle_site_symmetry_1
_geom_angle_site_symmetry_3
O3 Cu1 O2 86.9(4) 2_666 .
O3 Cu1 O4 93.2(4) 2_666 2_666
O2 Cu1 O4 179.3(5) . 2_666
O3 Cu1 O1 177.2(4) 2_666 .
O2 Cu1 O1 90.3(4) . .
O4 Cu1 O1 89.6(4) 2_666 .
C2 O1 Cu1 125.2(9) . .
C4 O2 Cu1 123.1(9) . .
C7 O3 Cu1 124.8(8) . 2_666
C9 O4 Cu1 125.0(8) . 2_666
C2 C1 H1A 109.5 . .
C2 C1 H1B 109.5 . .
H1A C1 H1B 109.5 . .
C2 C1 H1C 109.5 . .
H1A C1 H1C 109.5 . .
H1B C1 H1C 109.5 . .
O1 C2 C3 123.7(13) . .
O1 C2 C1 116.9(13) . .
C3 C2 C1 119.1(14) . .
C4 C3 C2 118.3(13) . .
C4 C3 C11 119.2(12) . .
C2 C3 C11 122.5(13) . .
O2 C4 C3 126.2(13) . .
O2 C4 C5 113.2(12) . .
C3 C4 C5 120.5(13) . .
C4 C5 H5A 109.5 . .
C4 C5 H5B 109.5 . .
H5A C5 H5B 109.5 . .
C4 C5 H5C 109.5 . .
H5A C5 H5C 109.5 . .
H5B C5 H5C 109.5 . .
C7 C6 H6A 109.5 . .
C7 C6 H6B 109.5 . .
H6A C6 H6B 109.5 . .
C7 C6 H6C 109.5 . .
H6A C6 H6C 109.5 . .
H6B C6 H6C 109.5 . .
O3 C7 C8 129.0(12) . .
O3 C7 C6 113.4(11) . .
C8 C7 C6 117.5(11) . .
C9 C8 C7 119.2(11) . .
C9 C8 C12 120.7(11) . .
C7 C8 C12 120.0(12) . .
O4 C9 C8 125.3(12) . .
O4 C9 C10 111.5(12) . .
C8 C9 C10 122.9(12) . .
C9 C10 H10A 109.5 . .
C9 C10 H10B 109.5 . .
H10A C10 H10B 109.5 . .
C9 C10 H10C 109.5 . .
H10A C10 H10C 109.5 . .
H10B C10 H10C 109.5 . .
C12 C11 C16 117.5(14) . .
C12 C11 C3 120.6(12) . .
C16 C11 C3 121.8(14) . .
C13 C12 C11 119.2(13) . .
C13 C12 C8 120.6(15) . .
C11 C12 C8 120.2(13) . .
C14 C13 C12 121.1(15) . .
C14 C13 H13 119.4 . .
C12 C13 H13 119.4 . .
C15 C14 C13 119.1(14) . .
C15 C14 H14 120.4 . .
C13 C14 H14 120.4 . .
C16 C15 C14 122.7(13) . .
C16 C15 H15 118.7 . .
C14 C15 H15 118.7 . .
C15 C16 C11 120.3(15) . .
C15 C16 H16 119.8 . .
C11 C16 H16 119.8 . .

loop_
_geom_bond_atom_site_label_1
_geom_bond_atom_site_label_2
_geom_bond_distance
_geom_bond_site_symmetry_2
Cu1 O3 1.861(10) 2_666
Cu1 O2 1.883(9) .
Cu1 O4 1.883(9) 2_666
Cu1 O1 1.900(9) .
O1 C2 1.288(17) .
O2 C4 1.307(17) .
O3 C7 1.288(15) .
O3 Cu1 1.861(10) 2_666
O4 C9 1.353(16) .
O4 Cu1 1.883(9) 2_666
C1 C2 1.503(19) .
C1 H1A 0.9800 .
C1 H1B 0.9800 .
C1 H1C 0.9800 .
C2 C3 1.427(18) .
C3 C4 1.424(19) .
C3 C11 1.47(2) .
C4 C5 1.522(18) .
C5 H5A 0.9800 .
C5 H5B 0.9800 .
C5 H5C 0.9800 .
C6 C7 1.564(18) .
C6 H6A 0.9800 .
C6 H6B 0.9800 .
C6 H6C 0.9800 .
C7 C8 1.404(17) .
C8 C9 1.387(19) .
C8 C12 1.496(18) .
C9 C10 1.499(18) .
C10 H10A 0.9800 .
C10 H10B 0.9800 .
C10 H10C 0.9800 .
C11 C12 1.42(2) .
C11 C16 1.422(19) .
C12 C13 1.40(2) .
C13 C14 1.376(18) .
C13 H13 0.9500 .
C14 C15 1.36(2) .
C14 H14 0.9500 .
C15 C16 1.35(2) .
C15 H15 0.9500 .
C16 H16 0.9500 .

loop_
_geom_torsion_atom_site_label_1
_geom_torsion_atom_site_label_2
_geom_torsion_atom_site_label_3
_geom_torsion_atom_site_label_4
_geom_torsion
_geom_torsion_site_symmetry_1
O3 Cu1 O1 C2 33(11) 2_666
O2 Cu1 O1 C2 34.5(11) .
O4 Cu1 O1 C2 -146.2(11) 2_666
O3 Cu1 O2 C4 148.3(11) 2_666
O4 Cu1 O2 C4 -114(41) 2_666
O1 Cu1 O2 C4 -31.7(11) .
Cu1 O1 C2 C3 -16.0(19) .
Cu1 O1 C2 C1 170.3(9) .
O1 C2 C3 C4 -16(2) .
C1 C2 C3 C4 157.4(13) .
O1 C2 C3 C11 167.0(13) .
C1 C2 C3 C11 -19(2) .
Cu1 O2 C4 C3 12(2) .
Cu1 O2 C4 C5 -170.5(9) .
C2 C3 C4 O2 18(2) .
C11 C3 C4 O2 -164.5(14) .
C2 C3 C4 C5 -159.0(13) .
C11 C3 C4 C5 18(2) .
Cu1 O3 C7 C8 8(2) 2_666
Cu1 O3 C7 C6 -174.5(9) 2_666
O3 C7 C8 C9 7(2) .
C6 C7 C8 C9 -169.9(14) .
O3 C7 C8 C12 -169.9(15) .
C6 C7 C8 C12 13(2) .
Cu1 O4 C9 C8 -10(2) 2_666
Cu1 O4 C9 C10 176.7(9) 2_666
C7 C8 C9 O4 -6(2) .
C12 C8 C9 O4 170.8(14) .
C7 C8 C9 C10 166.7(14) .
C12 C8 C9 C10 -16(2) .
C4 C3 C11 C12 82.7(17) .
C2 C3 C11 C12 -100.5(17) .
C4 C3 C11 C16 -94.9(17) .
C2 C3 C11 C16 81.9(19) .
C16 C11 C12 C13 0(2) .
C3 C11 C12 C13 -177.4(12) .
C16 C11 C12 C8 -177.3(12) .
C3 C11 C12 C8 5(2) .
C9 C8 C12 C13 84.3(19) .
C7 C8 C12 C13 -98.8(17) .
C9 C8 C12 C11 -98.2(17) .
C7 C8 C12 C11 78.8(18) .
C11 C12 C13 C14 1(2) .
C8 C12 C13 C14 178.4(12) .
C12 C13 C14 C15 -2(2) .
C13 C14 C15 C16 3(2) .
C14 C15 C16 C11 -1(2) .
C12 C11 C16 C15 0(2) .
C3 C11 C16 C15 177.7(13) .
